data_1548200
loop_
_publ_author_name
'Kai Wu'
'Kang Li'
'Ya-Jun Hou'
'Mei Pan'
'Lu-Yin Zhang'
'Ling Chen'
'Cheng-Yong Su'

_publ_section_title
;
 Homochiral D4-symmetric metal-organic cages from stereogenic Ru(II)
 metalloligands for effective enantioseparation of atropisomeric molecules
;
_journal_name_full 'Nature Communications'
_journal_page_first 10487
_journal_paper_doi 10.1038/ncomms10487
_journal_volume 7
_journal_year 2016
_chemical_absolute_configuration
;

Determined by S-BINOL as reference
;
_chemical_formula_sum 'C512 H320 N120 O8 Pd6 Ru8'
_chemical_formula_weight 9727.82
_space_group_crystal_system tetragonal
_space_group_IT_number 97
_space_group_name_Hall 'I 4 2'
_space_group_name_H-M_alt 'I 4 2 2'
_symmetry_space_group_name_Hall 'I 4 2'
_symmetry_space_group_name_H-M 'I 4 2 2'
_atom_sites_solution_hydrogens geom
_cell_angle_alpha 90
_cell_angle_beta 90
_cell_angle_gamma 90
_cell_formula_units_Z 2
_cell_length_a 32.2284(4)
_cell_length_b 32.2284(4)
_cell_length_c 38.2801(7)
_cell_measurement_reflns_used 18410
_cell_measurement_temperature 150(2)
_cell_measurement_theta_max 67.1970
_cell_measurement_theta_min 3.0020
_cell_volume 39760.4(10)
_computing_cell_refinement 'CrysAlisPro 1.171.38.30e (Agilent, 2015)'
_computing_data_collection 'CrysAlisPro 1.171.38.30e (Agilent, 2015)'
_computing_data_reduction 'CrysAlisPro 1.171.38.30e (Agilent, 2015)'
_computing_structure_refinement 'SHELXL-2014/7 (Sheldrick, 2014)'
_diffrn_ambient_temperature 150(2)
_diffrn_detector 'CCD plate'
_diffrn_detector_area_resol_mean 10.6525
_diffrn_detector_type Atlas
_diffrn_measured_fraction_theta_full 0.999
_diffrn_measured_fraction_theta_max 0.999
_diffrn_measurement_device 'four-circle diffractometer'
_diffrn_measurement_device_type 'SuperNova, Dual, Cu at zero, Atlas'
_diffrn_measurement_method '\w scans'
_diffrn_radiation_monochromator mirror
_diffrn_radiation_probe x-ray
_diffrn_radiation_wavelength 1.54184
_diffrn_reflns_av_R_equivalents 0.0430
_diffrn_reflns_av_unetI/netI 0.0317
_diffrn_reflns_Laue_measured_fraction_full 0.999
_diffrn_reflns_Laue_measured_fraction_max 0.999
_diffrn_reflns_limit_h_max 36
_diffrn_reflns_limit_h_min -19
_diffrn_reflns_limit_k_max 37
_diffrn_reflns_limit_k_min -37
_diffrn_reflns_limit_l_max 44
_diffrn_reflns_limit_l_min -44
_diffrn_reflns_number 66544
_diffrn_reflns_point_group_measured_fraction_full 1.000
_diffrn_reflns_point_group_measured_fraction_max 1.000
_diffrn_reflns_theta_full 63.687
_diffrn_reflns_theta_max 63.687
_diffrn_reflns_theta_min 3.015
_diffrn_source 'micro-focus sealed X-ray tube'
_diffrn_source_type 'SuperNova (Cu) X-ray Source'
_exptl_absorpt_coefficient_mu 2.599
_exptl_absorpt_correction_T_max 1.00000
_exptl_absorpt_correction_T_min 0.69368
_exptl_absorpt_correction_type multi-scan
_exptl_absorpt_process_details
;
CrysAlisPro 1.171.38.30e (Agilent, 2015)
Empirical absorption correction using spherical harmonics,
 implemented in SCALE3 ABSPACK scaling algorithm.
;
_exptl_crystal_colour red
_exptl_crystal_density_diffrn 0.813
_exptl_crystal_description block
_exptl_crystal_F_000 9848
_exptl_crystal_size_max 0.200
_exptl_crystal_size_mid 0.200
_exptl_crystal_size_min 0.200
_refine_diff_density_max 0.412
_refine_diff_density_min -0.368
_refine_diff_density_rms 0.054
_refine_ls_abs_structure_details
;
 Refined as an inversion twin.
;
_refine_ls_abs_structure_Flack 0.131(13)
_refine_ls_extinction_coef .
_refine_ls_extinction_method none
_refine_ls_goodness_of_fit_ref 1.008
_refine_ls_hydrogen_treatment constr
_refine_ls_matrix_type full
_refine_ls_number_parameters 668
_refine_ls_number_reflns 16396
_refine_ls_number_restraints 221
_refine_ls_restrained_S_all 1.012
_refine_ls_R_factor_all 0.1199
_refine_ls_R_factor_gt 0.0711
_refine_ls_shift/su_max 0.001
_refine_ls_shift/su_mean 0.000
_refine_ls_structure_factor_coef Fsqd
_refine_ls_weighting_details 'w=1/[\s^2^(Fo^2^)+(0.1000P)^2^+72.3521P] where P=(Fo^2^+2Fc^2^)/3'
_refine_ls_weighting_scheme calc
_refine_ls_wR_factor_gt 0.1898
_refine_ls_wR_factor_ref 0.2375
_reflns_Friedel_coverage 0.843
_reflns_Friedel_fraction_full 1.000
_reflns_Friedel_fraction_max 1.000
_reflns_number_gt 9021
_reflns_number_total 16396
_reflns_threshold_expression 'I > 2\s(I)'
_cod_data_source_file CIF5.cif
_cod_data_source_block Delta-cage
_cod_original_cell_volume 39760.5(13)
_cod_database_code 1548200
_shelx_space_group_comment
;
The symmetry employed for this shelxl refinement is uniquely defined
by the following loop, which should always be used as a source of
symmetry information in preference to the above space-group names.
They are only intended as comments.
;
_shelx_estimated_absorpt_t_min 0.625
_shelx_estimated_absorpt_t_max 0.625

loop_
_space_group_symop_operation_xyz
'x, y, z'
'-y, x, z'
'-x, -y, z'
'y, -x, z'
'x, -y, -z'
'-x, y, -z'
'y, x, -z'
'-y, -x, -z'
'x+1/2, y+1/2, z+1/2'
'-y+1/2, x+1/2, z+1/2'
'-x+1/2, -y+1/2, z+1/2'
'y+1/2, -x+1/2, z+1/2'
'x+1/2, -y+1/2, -z+1/2'
'-x+1/2, y+1/2, -z+1/2'
'y+1/2, x+1/2, -z+1/2'
'-y+1/2, -x+1/2, -z+1/2'

loop_
_atom_site_label
_atom_site_type_symbol
_atom_site_fract_x
_atom_site_fract_y
_atom_site_fract_z
_atom_site_U_iso_or_equiv
_atom_site_adp_type
_atom_site_occupancy
_atom_site_site_symmetry_order
_atom_site_calc_flag
_atom_site_refinement_flags_posn
_atom_site_refinement_flags_adp
_atom_site_refinement_flags_occupancy
_atom_site_disorder_assembly
_atom_site_disorder_group
Pd1 Pd 0.5000 0.5000 0.62852(3) 0.1353(4) Uani 1 4 d S T P . .
Pd2 Pd 0.81794(2) 0.81794(2) 1.0000 0.1273(3) Uani 1 2 d S T P . .
Ru1 Ru 0.50045(3) 0.77960(2) 0.83893(2) 0.1187(2) Uani 1 1 d . . . . .
C47 C 0.3669(3) 0.8164(3) 0.9087(3) 0.130(3) Uani 1 1 d . . . . .
C48 C 0.3834(3) 0.8551(3) 0.9056(3) 0.137(4) Uani 1 1 d . . . . .
N13 N 0.3543(3) 0.8813(3) 0.9227(2) 0.144(3) Uani 1 1 d . U . . .
H13 H 0.3562 0.9085 0.9240 0.172 Uiso 1 1 calc R U . . .
C49 C 0.3229(4) 0.8581(3) 0.9370(3) 0.154(4) Uani 1 1 d . U . . .
N14 N 0.3300(2) 0.8179(3) 0.9284(2) 0.138(3) Uani 1 1 d . . . . .
N5 N 0.4765(2) 0.5580(3) 0.62722(18) 0.149(3) Uani 1 1 d . . . . .
C18 C 0.4818(3) 0.5836(4) 0.6546(2) 0.143(4) Uani 1 1 d . . . . .
H18 H 0.4979 0.5740 0.6737 0.171 Uiso 1 1 calc R U . . .
C14 C 0.4653(4) 0.6226(4) 0.6566(2) 0.155(4) Uani 1 1 d . . . . .
C15 C 0.4429(3) 0.6378(4) 0.6274(3) 0.170(4) Uani 1 1 d . . . . .
H15 H 0.4324 0.6654 0.6266 0.204 Uiso 1 1 calc R U . . .
C16 C 0.4372(4) 0.6105(5) 0.6005(3) 0.204(5) Uani 1 1 d . U . . .
H16 H 0.4206 0.6192 0.5814 0.245 Uiso 1 1 calc R U . . .
C17 C 0.4533(3) 0.5733(4) 0.5994(2) 0.162(4) Uani 1 1 d . U . . .
H17 H 0.4491 0.5565 0.5793 0.194 Uiso 1 1 calc R U . . .
C6 C 0.5026(3) 0.7131(3) 0.78755(18) 0.115(2) Uani 1 1 d . . . . .
N2 N 0.5185(2) 0.7238(2) 0.82035(15) 0.116(2) Uani 1 1 d . . . . .
C10 C 0.5449(3) 0.6948(3) 0.8360(2) 0.116(3) Uani 1 1 d . . . . .
H10 H 0.5565 0.7008 0.8583 0.140 Uiso 1 1 calc R U . . .
C9 C 0.5544(3) 0.6577(3) 0.8200(2) 0.136(3) Uani 1 1 d . . . . .
H9 H 0.5726 0.6386 0.8312 0.163 Uiso 1 1 calc R U . . .
C8 C 0.5380(3) 0.6487(3) 0.7885(3) 0.138(4) Uani 1 1 d . . . . .
H8 H 0.5450 0.6231 0.7776 0.166 Uiso 1 1 calc R U . . .
C7 C 0.5111(3) 0.6756(3) 0.77169(18) 0.118(3) Uani 1 1 d . . . . .
C41 C 0.43945(14) 0.83019(15) 0.87532(11) 0.119(3) Uani 1 1 d G . . . .
C40 C 0.41978(17) 0.86502(18) 0.88890(15) 0.132(3) Uani 1 1 d G . . . .
C39 C 0.4366(2) 0.90421(16) 0.88348(19) 0.179(5) Uani 1 1 d G . . . .
H39 H 0.4232 0.9280 0.8928 0.215 Uiso 1 1 calc R U . . .
C38 C 0.4731(3) 0.90857(17) 0.8645(2) 0.195(6) Uani 1 1 d G . . . .
H38 H 0.4846 0.9354 0.8608 0.235 Uiso 1 1 calc R U . . .
C37 C 0.49276(19) 0.8737(2) 0.85089(17) 0.161(4) Uani 1 1 d G . . . .
H37 H 0.5177 0.8767 0.8379 0.193 Uiso 1 1 calc R U . . .
N11 N 0.47595(15) 0.83455(19) 0.85631(13) 0.135(3) Uani 1 1 d G . . . .
C5 C 0.47597(12) 0.74335(13) 0.77249(10) 0.113(3) Uani 1 1 d G . . . .
C4 C 0.45793(16) 0.73924(16) 0.73969(11) 0.123(3) Uani 1 1 d G . . . .
C3 C 0.43418(19) 0.7714(2) 0.72600(13) 0.135(3) Uani 1 1 d G . . . .
H3 H 0.4219 0.7686 0.7036 0.162 Uiso 1 1 calc R U . . .
C2 C 0.42848(18) 0.80759(17) 0.74511(18) 0.152(4) Uani 1 1 d G . . . .
H2 H 0.4122 0.8295 0.7357 0.182 Uiso 1 1 calc R U . . .
C1 C 0.44652(18) 0.81170(14) 0.77790(16) 0.126(3) Uani 1 1 d G . . . .
H1 H 0.4426 0.8365 0.7910 0.151 Uiso 1 1 calc R U . . .
N1 N 0.47027(15) 0.77958(14) 0.79160(11) 0.112(2) Uani 1 1 d G . . . .
N3 N 0.4521(3) 0.6874(2) 0.69021(18) 0.139(3) Uani 1 1 d . U . . .
N4 N 0.4955(3) 0.6385(2) 0.71553(16) 0.140(3) Uani 1 1 d . . . . .
H4 H 0.5068 0.6140 0.7187 0.168 Uiso 1 1 calc R U . . .
N6 N 0.5530(2) 0.8049(2) 0.82078(17) 0.113(2) Uani 1 1 d . . . . .
N8 N 0.6949(2) 0.8340(2) 0.8620(2) 0.126(3) Uani 1 1 d . U . . .
H8A H 0.7082 0.8457 0.8444 0.152 Uiso 1 1 calc R U . . .
N9 N 0.6813(2) 0.8103(3) 0.9150(2) 0.132(3) Uani 1 1 d . . . . .
C11 C 0.4976(4) 0.6722(3) 0.7362(2) 0.142(3) Uani 1 1 d . . . . .
C12 C 0.4676(3) 0.7024(3) 0.7229(2) 0.128(3) Uani 1 1 d . . . . .
C13 C 0.4706(3) 0.6523(4) 0.6874(2) 0.144(4) Uani 1 1 d . U . . .
C19 C 0.5607(3) 0.8174(4) 0.7884(2) 0.142(4) Uani 1 1 d . U . . .
H19 H 0.5399 0.8120 0.7714 0.170 Uiso 1 1 calc R U . . .
C20 C 0.5968(3) 0.8379(4) 0.7768(3) 0.160(4) Uani 1 1 d . U . . .
H20 H 0.5992 0.8495 0.7540 0.192 Uiso 1 1 calc R U . . .
C21 C 0.6279(3) 0.8398(3) 0.8007(3) 0.145(4) Uani 1 1 d . . . . .
H21 H 0.6530 0.8534 0.7942 0.175 Uiso 1 1 calc R U . . .
C22 C 0.6252(3) 0.8231(3) 0.8338(2) 0.117(3) Uani 1 1 d . . . . .
C23 C 0.5837(3) 0.8063(3) 0.84146(19) 0.107(3) Uani 1 1 d . . . . .
C24 C 0.57789(13) 0.79182(13) 0.87694(10) 0.116(3) Uani 1 1 d G . . . .
C25 C 0.60646(14) 0.79116(19) 0.90414(12) 0.140(4) Uani 1 1 d G . . . .
C26 C 0.59520(19) 0.7751(2) 0.93649(11) 0.136(4) Uani 1 1 d G . . . .
H26 H 0.6147 0.7747 0.9551 0.163 Uiso 1 1 calc R U . . .
C27 C 0.5554(2) 0.7598(2) 0.94164(12) 0.163(4) Uani 1 1 d G . . . .
H27 H 0.5477 0.7488 0.9637 0.195 Uiso 1 1 calc R U . . .
C28 C 0.52680(17) 0.7604(2) 0.91444(14) 0.133(3) Uani 1 1 d G . . . .
H28 H 0.4996 0.7499 0.9180 0.160 Uiso 1 1 calc R U . . .
N7 N 0.53806(13) 0.77644(17) 0.88209(12) 0.120(2) Uani 1 1 d G . . . .
C29 C 0.6473(3) 0.8073(3) 0.8948(3) 0.127(3) Uani 1 1 d . . . . .
C30 C 0.6562(2) 0.8217(3) 0.8621(2) 0.115(3) Uani 1 1 d D . . . .
C31 C 0.7107(2) 0.8253(4) 0.8940(3) 0.146(4) Uani 1 1 d D U . . .
C32 C 0.7536(2) 0.8325(3) 0.9065(3) 0.155(4) Uani 1 1 d D . . . .
C33 C 0.7819(3) 0.8506(4) 0.8834(3) 0.191(5) Uani 1 1 d D U . . .
H33 H 0.7747 0.8547 0.8596 0.230 Uiso 1 1 calc R U . . .
C34 C 0.8181(3) 0.8618(5) 0.8949(3) 0.231(5) Uani 1 1 d D U . . .
H34 H 0.8357 0.8782 0.8805 0.277 Uiso 1 1 calc R U . . .
C35 C 0.8317(3) 0.8499(4) 0.9289(3) 0.193(5) Uani 1 1 d D U . . .
H35 H 0.8594 0.8547 0.9363 0.232 Uiso 1 1 calc R U . . .
N10 N 0.8032(2) 0.8313(2) 0.9505(2) 0.138(3) Uani 1 1 d D U . . .
C36 C 0.7654(3) 0.8230(3) 0.9396(2) 0.130(3) Uani 1 1 d D U . . .
H36 H 0.7462 0.8102 0.9551 0.155 Uiso 1 1 calc R U . . .
C50 C 0.2901(4) 0.8740(3) 0.9560(3) 0.173(4) Uani 1 1 d D U . . .
C51 C 0.2850(4) 0.9163(4) 0.9635(4) 0.241(6) Uani 1 1 d D U . . .
H51 H 0.3063 0.9352 0.9570 0.290 Uiso 1 1 calc R U . . .
C52 C 0.2506(4) 0.9310(4) 0.9796(4) 0.261(7) Uani 1 1 d D U . . .
H52 H 0.2476 0.9596 0.9848 0.313 Uiso 1 1 calc R U . . .
C53 C 0.2188(3) 0.9018(3) 0.9886(4) 0.209(6) Uani 1 1 d D U . . .
H53 H 0.1940 0.9113 0.9993 0.251 Uiso 1 1 calc R U . . .
N15 N 0.2240(3) 0.8601(2) 0.9819(2) 0.161(3) Uani 1 1 d D U . . .
C54 C 0.2585(3) 0.8466(3) 0.9650(3) 0.150(3) Uani 1 1 d D U . . .
H54 H 0.2610 0.8180 0.9592 0.180 Uiso 1 1 calc R U . . .
C42 C 0.42409(12) 0.78964(14) 0.87827(9) 0.119(3) Uani 1 1 d G . . . .
C43 C 0.38757(13) 0.78016(17) 0.89586(13) 0.113(3) Uani 1 1 d G . . . .
C44 C 0.37426(16) 0.73922(19) 0.89813(16) 0.131(3) Uani 1 1 d G U . . .
H44 H 0.3493 0.7327 0.9102 0.158 Uiso 1 1 calc R U . . .
C45 C 0.3975(2) 0.70776(15) 0.88279(16) 0.149(4) Uani 1 1 d G U . . .
H45 H 0.3884 0.6798 0.8843 0.179 Uiso 1 1 calc R U . . .
C46 C 0.43399(19) 0.71724(15) 0.86519(14) 0.116(3) Uani 1 1 d G . . . .
H46 H 0.4498 0.6957 0.8547 0.139 Uiso 1 1 calc R U . . .
N12 N 0.44730(14) 0.75817(16) 0.86293(12) 0.115(2) Uani 1 1 d G . . . .
C55 C 0.23041(14) 0.70494(16) 0.76240(15) 0.302(6) Uani 1 1 d DG U . . .
C56 C 0.24070(19) 0.66470(17) 0.75262(17) 0.295(5) Uani 1 1 d DG U . . .
C57 C 0.2628(2) 0.63941(17) 0.7754(2) 0.292(4) Uani 1 1 d G U . . .
H57 H 0.2698 0.6119 0.7687 0.350 Uiso 1 1 calc R U . . .
C58 C 0.2745(2) 0.6544(2) 0.8080(2) 0.270(4) Uani 1 1 d G U . . .
H58 H 0.2896 0.6371 0.8236 0.324 Uiso 1 1 calc R U . . .
C59 C 0.26424(17) 0.6946(2) 0.81779(15) 0.279(4) Uani 1 1 d G U . . .
C60 C 0.24218(15) 0.71988(17) 0.79499(15) 0.257(4) Uani 1 1 d G U . . .
C61 C 0.2319(2) 0.76012(18) 0.80478(19) 0.259(5) Uani 1 1 d G U . . .
H61 H 0.2168 0.7774 0.7892 0.311 Uiso 1 1 calc R U . . .
C62 C 0.2437(3) 0.7751(2) 0.8374(2) 0.294(6) Uani 1 1 d G U . . .
H62 H 0.2366 0.8026 0.8441 0.352 Uiso 1 1 calc R U . . .
C63 C 0.2657(3) 0.7498(3) 0.86017(18) 0.306(6) Uani 1 1 d G U . . .
H63 H 0.2738 0.7600 0.8824 0.367 Uiso 1 1 calc R U . . .
C64 C 0.2760(2) 0.7095(3) 0.85038(16) 0.257(4) Uani 1 1 d G U . . .
H64 H 0.2911 0.6922 0.8660 0.309 Uiso 1 1 calc R U . . .
O1 O 0.2276(4) 0.6475(4) 0.7193(3) 0.290(4) Uani 1 1 d D U . . .
H1A H 0.2371 0.6233 0.7172 0.434 Uiso 1 1 calc R U . . .

loop_
_atom_site_aniso_label
_atom_site_aniso_U_11
_atom_site_aniso_U_22
_atom_site_aniso_U_33
_atom_site_aniso_U_23
_atom_site_aniso_U_13
_atom_site_aniso_U_12
Pd1 0.1561(6) 0.1561(6) 0.0936(6) 0.000 0.000 0.000
Pd2 0.1154(3) 0.1154(3) 0.1512(7) -0.0036(6) 0.0036(6) -0.0246(5)
Ru1 0.1082(4) 0.1428(5) 0.1050(3) 0.0044(4) 0.0051(5) -0.0110(5)
C47 0.110(6) 0.133(7) 0.147(7) 0.015(6) -0.013(6) -0.014(6)
C48 0.147(8) 0.123(7) 0.141(7) -0.003(6) 0.005(6) -0.003(6)
N13 0.177(6) 0.131(6) 0.123(5) -0.008(5) 0.014(5) 0.027(5)
C49 0.175(7) 0.117(6) 0.171(8) 0.018(6) 0.028(6) 0.012(5)
N14 0.118(5) 0.134(6) 0.163(6) 0.013(5) 0.031(5) 0.007(5)
N5 0.140(5) 0.209(8) 0.097(4) -0.009(5) -0.014(4) -0.043(5)
C18 0.123(7) 0.190(10) 0.114(6) 0.003(7) -0.017(5) 0.009(6)
C14 0.157(9) 0.219(11) 0.089(5) -0.021(7) -0.011(6) 0.019(8)
C15 0.163(8) 0.207(10) 0.141(7) -0.040(7) -0.048(7) 0.075(7)
C16 0.194(10) 0.286(10) 0.132(7) -0.051(9) -0.030(8) 0.081(9)
C17 0.165(8) 0.224(9) 0.095(5) -0.028(6) -0.054(5) 0.033(7)
C6 0.112(5) 0.140(6) 0.093(4) 0.007(4) 0.023(5) -0.025(6)
N2 0.108(4) 0.166(6) 0.076(3) 0.012(4) 0.007(3) -0.024(4)
C10 0.101(5) 0.167(8) 0.081(4) 0.014(5) -0.008(4) -0.002(6)
C9 0.144(7) 0.156(8) 0.108(5) -0.034(6) -0.025(5) 0.021(6)
C8 0.146(8) 0.134(7) 0.135(7) -0.014(6) -0.007(6) 0.022(6)
C7 0.140(8) 0.140(6) 0.074(4) -0.002(4) -0.002(4) -0.013(5)
C41 0.101(5) 0.140(7) 0.114(5) -0.004(5) -0.005(5) -0.024(5)
C40 0.120(6) 0.121(7) 0.155(7) -0.013(6) 0.023(6) -0.017(5)
C39 0.207(12) 0.137(8) 0.194(10) -0.059(7) 0.025(9) 0.005(8)
C38 0.162(10) 0.233(13) 0.192(11) -0.040(10) 0.026(9) -0.039(10)
C37 0.133(7) 0.193(8) 0.156(7) -0.002(7) 0.031(6) -0.071(6)
N11 0.125(5) 0.164(6) 0.117(5) 0.016(5) -0.006(4) -0.047(5)
C5 0.118(6) 0.149(7) 0.073(4) 0.019(4) 0.001(4) -0.008(5)
C4 0.127(6) 0.115(6) 0.126(6) -0.013(5) 0.000(5) -0.027(5)
C3 0.146(7) 0.131(7) 0.126(6) 0.033(5) -0.046(5) -0.003(6)
C2 0.160(8) 0.138(8) 0.157(8) 0.002(7) -0.042(7) -0.001(7)
C1 0.140(7) 0.119(6) 0.118(6) 0.012(5) 0.016(6) 0.013(6)
N1 0.121(5) 0.131(5) 0.084(3) 0.008(4) 0.010(4) -0.005(4)
N3 0.189(7) 0.131(5) 0.097(4) -0.021(4) -0.023(5) 0.019(5)
N4 0.170(6) 0.148(5) 0.101(4) -0.012(4) -0.018(6) 0.014(7)
N6 0.119(5) 0.130(5) 0.090(4) 0.004(4) -0.003(4) -0.012(4)
N8 0.082(4) 0.149(6) 0.148(5) 0.020(5) 0.016(4) -0.014(4)
N9 0.107(5) 0.147(6) 0.142(6) 0.030(5) -0.007(5) -0.028(5)
C11 0.184(8) 0.138(6) 0.104(5) 0.002(5) 0.027(8) -0.003(9)
C12 0.151(8) 0.132(7) 0.101(5) 0.030(5) -0.005(5) 0.004(6)
C13 0.151(8) 0.174(8) 0.106(6) -0.001(6) -0.029(6) 0.000(6)
C19 0.135(6) 0.204(9) 0.087(5) -0.041(6) 0.001(5) -0.007(6)
C20 0.117(6) 0.222(11) 0.142(7) 0.043(8) 0.000(6) -0.013(7)
C21 0.138(7) 0.157(8) 0.141(7) 0.032(6) 0.044(6) 0.008(7)
C22 0.111(6) 0.111(6) 0.129(6) -0.003(5) 0.025(5) -0.020(5)
C23 0.115(5) 0.118(6) 0.089(4) -0.002(4) 0.027(4) -0.007(5)
C24 0.122(6) 0.114(6) 0.114(6) -0.027(5) 0.005(5) -0.012(5)
C25 0.120(7) 0.192(9) 0.108(6) 0.006(6) 0.005(5) -0.040(6)
C26 0.131(7) 0.175(9) 0.103(6) 0.018(6) -0.004(5) -0.019(7)
C27 0.139(8) 0.257(12) 0.092(5) 0.048(6) 0.002(5) -0.043(8)
C28 0.112(6) 0.163(8) 0.124(6) 0.026(6) 0.017(5) -0.040(6)
N7 0.127(5) 0.135(5) 0.096(4) -0.012(4) 0.021(4) -0.031(4)
C29 0.103(6) 0.145(7) 0.134(7) 0.025(6) -0.003(5) -0.030(5)
C30 0.100(5) 0.119(6) 0.125(6) 0.019(5) 0.006(5) 0.008(5)
C31 0.094(6) 0.161(8) 0.183(7) 0.001(7) 0.006(6) -0.032(6)
C32 0.124(7) 0.143(8) 0.198(10) 0.023(7) 0.012(7) -0.041(6)
C33 0.091(5) 0.316(13) 0.167(7) 0.116(8) 0.002(5) -0.011(7)
C34 0.156(7) 0.308(13) 0.228(9) 0.103(9) -0.006(7) -0.096(8)
C35 0.092(6) 0.286(13) 0.201(7) 0.046(9) -0.004(5) -0.060(7)
N10 0.084(4) 0.151(6) 0.180(7) 0.014(5) 0.018(4) -0.013(4)
C36 0.122(6) 0.132(7) 0.135(7) 0.004(6) 0.010(5) -0.001(6)
C50 0.191(6) 0.129(6) 0.201(9) 0.009(7) 0.047(6) 0.031(6)
C51 0.276(13) 0.135(6) 0.313(15) 0.008(9) 0.149(10) 0.000(7)
C52 0.323(14) 0.119(8) 0.341(17) -0.059(9) 0.142(12) -0.010(8)
C53 0.188(8) 0.098(5) 0.340(16) -0.068(8) 0.056(10) 0.040(5)
N15 0.173(6) 0.123(6) 0.189(8) -0.007(5) 0.014(5) 0.007(5)
C54 0.158(6) 0.134(6) 0.157(8) 0.004(6) 0.010(6) 0.032(5)
C42 0.090(5) 0.141(7) 0.125(6) 0.016(5) -0.034(4) -0.006(5)
C43 0.100(5) 0.130(6) 0.109(5) 0.011(5) 0.011(5) -0.010(5)
C44 0.095(5) 0.149(7) 0.150(7) 0.025(6) -0.002(5) -0.002(5)
C45 0.171(9) 0.127(7) 0.148(8) -0.029(6) 0.027(7) -0.009(6)
C46 0.138(7) 0.120(6) 0.090(4) -0.015(5) 0.005(5) -0.005(5)
N12 0.104(4) 0.138(5) 0.104(4) -0.009(4) 0.009(4) 0.008(4)
C55 0.297(15) 0.151(6) 0.457(8) 0.119(6) -0.104(9) 0.023(8)
C56 0.241(14) 0.177(8) 0.467(9) 0.091(6) -0.065(9) 0.025(9)
C57 0.176(9) 0.124(7) 0.575(8) 0.071(6) -0.183(7) -0.017(6)
C58 0.156(9) 0.146(6) 0.507(9) 0.114(7) -0.086(9) -0.032(6)
C59 0.151(8) 0.185(6) 0.501(8) 0.062(6) -0.132(7) 0.016(7)
C60 0.159(10) 0.207(6) 0.405(8) 0.095(5) -0.048(8) 0.028(7)
C61 0.190(11) 0.204(7) 0.383(8) 0.108(7) -0.001(9) 0.041(7)
C62 0.231(13) 0.244(9) 0.405(10) 0.060(7) 0.041(10) 0.089(8)
C63 0.230(14) 0.319(9) 0.369(10) 0.035(8) 0.004(9) 0.080(10)
C64 0.111(7) 0.277(7) 0.385(8) 0.096(7) 0.002(8) 0.074(6)
O1 0.197(9) 0.220(8) 0.451(8) 0.101(7) -0.052(8) -0.017(8)

loop_
_atom_type_symbol
_atom_type_description
_atom_type_scat_dispersion_real
_atom_type_scat_dispersion_imag
_atom_type_scat_source
C C 0.0181 0.0091 'International Tables Vol C Tables 4.2.6.8 and 6.1.1.4'
H H 0.0000 0.0000 'International Tables Vol C Tables 4.2.6.8 and 6.1.1.4'
N N 0.0311 0.0180 'International Tables Vol C Tables 4.2.6.8 and 6.1.1.4'
Ru Ru 0.0552 3.2960 'International Tables Vol C Tables 4.2.6.8 and 6.1.1.4'
Pd Pd 0.1215 3.9337 'International Tables Vol C Tables 4.2.6.8 and 6.1.1.4'
O O 0.0492 0.0322 'International Tables Vol C Tables 4.2.6.8 and 6.1.1.4'

loop_
_geom_angle_atom_site_label_1
_geom_angle_atom_site_label_2
_geom_angle_atom_site_label_3
_geom_angle
_geom_angle_site_symmetry_1
_geom_angle_site_symmetry_3
N5 Pd1 N5 177.2(4) 4_565 2_655
N5 Pd1 N5 89.965(11) 4_565 3_665
N5 Pd1 N5 89.965(11) 2_655 3_665
N5 Pd1 N5 89.965(11) 4_565 .
N5 Pd1 N5 89.965(11) 2_655 .
N5 Pd1 N5 177.2(4) 3_665 .
N10 Pd2 N10 178.2(4) . 7_557
N10 Pd2 N15 91.1(3) . 6_657
N10 Pd2 N15 88.9(3) 7_557 6_657
N10 Pd2 N15 88.9(3) . 4_565
N10 Pd2 N15 91.1(3) 7_557 4_565
N15 Pd2 N15 179.7(5) 6_657 4_565
N6 Ru1 N2 89.8(3) . .
N6 Ru1 N11 95.0(3) . .
N2 Ru1 N11 174.0(2) . .
N6 Ru1 N7 78.5(2) . .
N2 Ru1 N7 94.0(2) . .
N11 Ru1 N7 90.5(2) . .
N6 Ru1 N1 95.4(2) . .
N2 Ru1 N1 80.0(2) . .
N11 Ru1 N1 96.0(2) . .
N7 Ru1 N1 171.5(2) . .
N6 Ru1 N12 172.9(2) . .
N2 Ru1 N12 95.6(2) . .
N11 Ru1 N12 79.9(2) . .
N7 Ru1 N12 96.62(18) . .
N1 Ru1 N12 89.97(19) . .
C48 C47 N14 110.2(9) . .
C48 C47 C43 122.4(9) . .
N14 C47 C43 127.2(8) . .
C47 C48 C40 126.0(9) . .
C47 C48 N13 104.2(9) . .
C40 C48 N13 129.7(9) . .
C49 N13 C48 110.3(9) . .
C49 N13 H13 124.8 . .
C48 N13 H13 124.8 . .
N14 C49 N13 107.3(10) . .
N14 C49 C50 127.7(10) . .
N13 C49 C50 125.0(10) . .
C49 N14 C47 107.8(9) . .
C18 N5 C17 116.7(10) . .
C18 N5 Pd1 120.0(7) . .
C17 N5 Pd1 123.2(7) . .
N5 C18 C14 123.9(9) . .
N5 C18 H18 118.1 . .
C14 C18 H18 118.1 . .
C18 C14 C15 118.1(10) . .
C18 C14 C13 125.2(9) . .
C15 C14 C13 116.6(11) . .
C16 C15 C14 116.1(12) . .
C16 C15 H15 121.9 . .
C14 C15 H15 121.9 . .
C17 C16 C15 124.1(12) . .
C17 C16 H16 117.9 . .
C15 C16 H16 117.9 . .
C16 C17 N5 120.8(10) . .
C16 C17 H17 119.6 . .
N5 C17 H17 119.6 . .
C7 C6 N2 122.5(8) . .
C7 C6 C5 122.8(7) . .
N2 C6 C5 114.6(7) . .
C10 N2 C6 116.3(8) . .
C10 N2 Ru1 128.3(5) . .
C6 N2 Ru1 115.4(6) . .
C9 C10 N2 121.8(8) . .
C9 C10 H10 119.1 . .
N2 C10 H10 119.1 . .
C8 C9 C10 119.7(9) . .
C8 C9 H9 120.1 . .
C10 C9 H9 120.1 . .
C9 C8 C7 121.7(9) . .
C9 C8 H8 119.1 . .
C7 C8 H8 119.1 . .
C6 C7 C8 117.9(8) . .
C6 C7 C11 115.2(8) . .
C8 C7 C11 125.6(9) . .
C40 C41 N11 120.0 . .
C40 C41 C42 124.2(3) . .
N11 C41 C42 115.8(3) . .
C48 C40 C41 112.1(6) . .
C48 C40 C39 127.9(6) . .
C41 C40 C39 120.0 . .
C40 C39 C38 120.0 . .
C40 C39 H39 120.0 . .
C38 C39 H39 120.0 . .
C37 C38 C39 120.0 . .
C37 C38 H38 120.0 . .
C39 C38 H38 120.0 . .
C38 C37 N11 120.0 . .
C38 C37 H37 120.0 . .
N11 C37 H37 120.0 . .
C37 N11 C41 120.0 . .
C37 N11 Ru1 125.9(3) . .
C41 N11 Ru1 114.1(3) . .
C4 C5 N1 120.0 . .
C4 C5 C6 123.6(4) . .
N1 C5 C6 116.3(4) . .
C12 C4 C5 114.0(5) . .
C12 C4 C3 126.0(5) . .
C5 C4 C3 120.0 . .
C2 C3 C4 120.0 . .
C2 C3 H3 120.0 . .
C4 C3 H3 120.0 . .
C1 C2 C3 120.0 . .
C1 C2 H2 120.0 . .
C3 C2 H2 120.0 . .
N1 C1 C2 120.0 . .
N1 C1 H1 120.0 . .
C2 C1 H1 120.0 . .
C1 N1 C5 120.0 . .
C1 N1 Ru1 126.3(2) . .
C5 N1 Ru1 113.7(2) . .
C13 N3 C12 102.1(8) . .
C11 N4 C13 102.9(8) . .
C11 N4 H4 128.5 . .
C13 N4 H4 128.5 . .
C23 N6 C19 115.3(8) . .
C23 N6 Ru1 117.2(5) . .
C19 N6 Ru1 127.3(6) . .
C30 N8 C31 106.9(7) . .
C30 N8 H8A 126.5 . .
C31 N8 H8A 126.5 . .
C31 N9 C29 105.1(8) . .
N4 C11 C7 129.6(9) . .
N4 C11 C12 107.4(9) . .
C7 C11 C12 118.6(8) . .
C4 C12 N3 128.1(8) . .
C4 C12 C11 123.9(8) . .
N3 C12 C11 108.0(8) . .
N3 C13 N4 118.5(9) . .
N3 C13 C14 124.5(9) . .
N4 C13 C14 116.9(10) . .
N6 C19 C20 126.3(9) . .
N6 C19 H19 116.9 . .
C20 C19 H19 116.9 . .
C21 C20 C19 114.7(10) . .
C21 C20 H20 122.7 . .
C19 C20 H20 122.7 . .
C20 C21 C22 123.6(10) . .
C20 C21 H21 118.2 . .
C22 C21 H21 118.2 . .
C21 C22 C23 112.6(8) . .
C21 C22 C30 130.1(8) . .
C23 C22 C30 117.2(8) . .
N6 C23 C24 118.2(7) . .
N6 C23 C22 126.7(7) . .
C24 C23 C22 115.0(7) . .
C25 C24 N7 120.0 . .
C25 C24 C23 128.4(4) . .
N7 C24 C23 111.6(4) . .
C26 C25 C24 120.0 . .
C26 C25 C29 125.9(5) . .
C24 C25 C29 114.1(5) . .
C25 C26 C27 120.0 . .
C25 C26 H26 120.0 . .
C27 C26 H26 120.0 . .
C28 C27 C26 120.0 . .
C28 C27 H27 120.0 . .
C26 C27 H27 120.0 . .
N7 C28 C27 120.0 . .
N7 C28 H28 120.0 . .
C27 C28 H28 120.0 . .
C28 N7 C24 120.0 . .
C28 N7 Ru1 125.6(2) . .
C24 N7 Ru1 114.4(2) . .
N9 C29 C30 109.4(8) . .
N9 C29 C25 128.2(8) . .
C30 C29 C25 122.4(8) . .
N8 C30 C29 107.8(8) . .
N8 C30 C22 129.3(8) . .
C29 C30 C22 122.9(8) . .
N9 C31 N8 110.6(7) . .
N9 C31 C32 121.9(9) . .
N8 C31 C32 127.4(9) . .
C36 C32 C33 120.0(8) . .
C36 C32 C31 121.8(8) . .
C33 C32 C31 118.2(9) . .
C34 C33 C32 119.4(10) . .
C34 C33 H33 120.3 . .
C32 C33 H33 120.3 . .
C33 C34 C35 120.6(10) . .
C33 C34 H34 119.7 . .
C35 C34 H34 119.7 . .
N10 C35 C34 117.5(8) . .
N10 C35 H35 121.2 . .
C34 C35 H35 121.2 . .
C36 N10 C35 121.1(8) . .
C36 N10 Pd2 118.5(6) . .
C35 N10 Pd2 120.4(6) . .
N10 C36 C32 120.6(8) . .
N10 C36 H36 119.7 . .
C32 C36 H36 119.7 . .
C49 C50 C54 117.1(10) . .
C49 C50 C51 123.9(11) . .
C54 C50 C51 118.8(10) . .
C52 C51 C50 121.8(11) . .
C52 C51 H51 119.1 . .
C50 C51 H51 119.1 . .
C51 C52 C53 117.8(10) . .
C51 C52 H52 121.1 . .
C53 C52 H52 121.1 . .
N15 C53 C52 120.6(10) . .
N15 C53 H53 119.7 . .
C52 C53 H53 119.7 . .
C54 N15 C53 120.0(9) . .
C54 N15 Pd2 119.4(7) . 2_655
C53 N15 Pd2 120.5(7) . 2_655
N15 C54 C50 120.9(9) . .
N15 C54 H54 119.6 . .
C50 C54 H54 119.6 . .
C43 C42 N12 120.0 . .
C43 C42 C41 122.9(3) . .
N12 C42 C41 117.1(3) . .
C42 C43 C44 120.0 . .
C42 C43 C47 112.4(5) . .
C44 C43 C47 127.6(5) . .
C45 C44 C43 120.0 . .
C45 C44 H44 120.0 . .
C43 C44 H44 120.0 . .
C46 C45 C44 120.0 . .
C46 C45 H45 120.0 . .
C44 C45 H45 120.0 . .
C45 C46 N12 120.0 . .
C45 C46 H46 120.0 . .
N12 C46 H46 120.0 . .
C46 N12 C42 120.0 . .
C46 N12 Ru1 127.0(2) . .
C42 N12 Ru1 113.0(2) . .
C56 C55 C60 120.0 . .
C56 C55 C55 118.1(4) . 15_456
C60 C55 C55 121.9(4) . 15_456
C57 C56 C55 120.0 . .
C57 C56 O1 118.4(6) . .
C55 C56 O1 121.6(6) . .
C56 C57 C58 120.0 . .
C56 C57 H57 120.0 . .
C58 C57 H57 120.0 . .
C59 C58 C57 120.0 . .
C59 C58 H58 120.0 . .
C57 C58 H58 120.0 . .
C60 C59 C58 120.0 . .
C60 C59 C64 120.0 . .
C58 C59 C64 120.0 . .
C59 C60 C61 120.0 . .
C59 C60 C55 120.0 . .
C61 C60 C55 120.0 . .
C62 C61 C60 120.0 . .
C62 C61 H61 120.0 . .
C60 C61 H61 120.0 . .
C61 C62 C63 120.0 . .
C61 C62 H62 120.0 . .
C63 C62 H62 120.0 . .
C64 C63 C62 120.0 . .
C64 C63 H63 120.0 . .
C62 C63 H63 120.0 . .
C63 C64 C59 120.0 . .
C63 C64 H64 120.0 . .
C59 C64 H64 120.0 . .
C56 O1 H1A 109.5 . .

loop_
_geom_bond_atom_site_label_1
_geom_bond_atom_site_label_2
_geom_bond_distance
_geom_bond_site_symmetry_2
Pd1 N5 2.019(10) 4_565
Pd1 N5 2.019(10) 2_655
Pd1 N5 2.019(10) 3_665
Pd1 N5 2.019(10) .
Pd2 N10 1.999(8) .
Pd2 N10 1.999(8) 7_557
Pd2 N15 2.037(9) 6_657
Pd2 N15 2.037(9) 4_565
Ru1 N6 2.005(7) .
Ru1 N2 2.019(8) .
Ru1 N11 2.050(6) .
Ru1 N7 2.052(4) .
Ru1 N1 2.056(4) .
Ru1 N12 2.063(5) .
C47 C48 1.361(14) .
C47 N14 1.410(12) .
C47 C43 1.432(11) .
C48 C40 1.373(12) .
C48 N13 1.422(13) .
N13 C49 1.373(13) .
N13 H13 0.8800 .
C49 N14 1.356(13) .
C49 C50 1.381(15) .
N5 C18 1.345(13) .
N5 C17 1.391(12) .
C18 C14 1.367(16) .
C18 H18 0.9500 .
C14 C15 1.418(14) .
C14 C13 1.528(14) .
C15 C16 1.367(16) .
C15 H15 0.9500 .
C16 C17 1.308(17) .
C16 H16 0.9500 .
C17 H17 0.9500 .
C6 C7 1.380(11) .
C6 N2 1.400(10) .
C6 C5 1.420(10) .
N2 C10 1.399(11) .
C10 C9 1.378(13) .
C10 H10 0.9500 .
C9 C8 1.350(13) .
C9 H9 0.9500 .
C8 C7 1.387(13) .
C8 H8 0.9500 .
C7 C11 1.430(11) .
C41 C40 1.3900 .
C41 N11 1.3900 .
C41 C42 1.402(6) .
C40 C39 1.3900 .
C39 C38 1.3900 .
C39 H39 0.9500 .
C38 C37 1.3900 .
C38 H38 0.9500 .
C37 N11 1.3900 .
C37 H37 0.9500 .
C5 C4 1.3900 .
C5 N1 1.3900 .
C4 C12 1.386(11) .
C4 C3 1.3900 .
C3 C2 1.3900 .
C3 H3 0.9500 .
C2 C1 1.3900 .
C2 H2 0.9500 .
C1 N1 1.3900 .
C1 H1 0.9500 .
N3 C13 1.281(13) .
N3 C12 1.432(11) .
N4 C11 1.344(11) .
N4 C13 1.415(12) .
N4 H4 0.8800 .
N6 C23 1.268(10) .
N6 C19 1.327(11) .
N8 C30 1.309(10) .
N8 C31 1.358(12) .
N8 H8A 0.8800 .
N9 C31 1.331(11) .
N9 C29 1.344(11) .
C11 C12 1.463(14) .
C19 C20 1.411(14) .
C19 H19 0.9500 .
C20 C21 1.359(14) .
C20 H20 0.9500 .
C21 C22 1.381(13) .
C21 H21 0.9500 .
C22 C23 1.473(11) .
C22 C30 1.474(12) .
C23 C24 1.449(8) .
C24 C25 1.3900 .
C24 N7 1.3900 .
C25 C26 1.3900 .
C25 C29 1.460(10) .
C26 C27 1.3900 .
C26 H26 0.9500 .
C27 C28 1.3900 .
C27 H27 0.9500 .
C28 N7 1.3900 .
C28 H28 0.9500 .
C29 C30 1.365(12) .
C31 C32 1.481(9) .
C32 C36 1.360(12) .
C32 C33 1.398(12) .
C33 C34 1.298(12) .
C33 H33 0.9500 .
C34 C35 1.426(13) .
C34 H34 0.9500 .
C35 N10 1.376(11) .
C35 H35 0.9500 .
N10 C36 1.315(10) .
C36 H36 0.9500 .
C50 C54 1.392(13) .
C50 C51 1.402(14) .
C51 C52 1.354(15) .
C51 H51 0.9500 .
C52 C53 1.431(14) .
C52 H52 0.9500 .
C53 N15 1.378(11) .
C53 H53 0.9500 .
N15 C54 1.358(11) .
N15 Pd2 2.038(9) 2_655
C54 H54 0.9500 .
C42 C43 1.3900 .
C42 N12 1.3900 .
C43 C44 1.3900 .
C44 C45 1.3900 .
C44 H44 0.9500 .
C45 C46 1.3900 .
C45 H45 0.9500 .
C46 N12 1.3900 .
C46 H46 0.9500 .
C55 C56 1.3900 .
C55 C60 1.3900 .
C55 C55 1.500(8) 15_456
C56 C57 1.3900 .
C56 O1 1.454(13) .
C57 C58 1.3900 .
C57 H57 0.9500 .
C58 C59 1.3900 .
C58 H58 0.9500 .
C59 C60 1.3900 .
C59 C64 1.3900 .
C60 C61 1.3900 .
C61 C62 1.3900 .
C61 H61 0.9500 .
C62 C63 1.3900 .
C62 H62 0.9500 .
C63 C64 1.3900 .
C63 H63 0.9500 .
C64 H64 0.9500 .
O1 H1A 0.8400 .
